data_4305620
loop_
_publ_author_name
'Janusz Gregoli\'nski'
'Tadeusz Lis'
'Marta Cyganik'
'Jerzy Lisowski'

_publ_contact_author_address
;
Department of Chemistry,
University of Wroclaw,
14 F. Joliot-Curie
50-383 Wroclaw,
Poland
;
_publ_contact_author_email jurekl@wchuwr.pl
_publ_contact_author_fax '+48 71 3282348'
_publ_contact_author_name 'Jerzy Lisowski'
_publ_contact_author_phone '48 71 3757 252'
_publ_section_title
;
Lanthanide Complexes of the Heterochiral Nonaaza Macrocycle: Switching the
Orientation of the Helix Axis
;
_journal_name_full 'Inorganic Chemistry'
_journal_page_first 11527
_journal_page_last 11534
_journal_paper_doi 10.1021/ic8005986
_journal_volume 47
_journal_year 2008
_chemical_formula_moiety 'C39 H57 N9 Nd, N6 Nd O18, C H4 O'
_chemical_formula_sum 'C40 H61 N15 Nd2 O19'
_chemical_formula_weight 1344.52
_chemical_name_systematic
;
 ?
;
_space_group_IT_number 14
_symmetry_cell_setting monoclinic
_symmetry_space_group_name_Hall '-P 2yn'
_symmetry_space_group_name_H-M 'P 1 21/n 1'
_atom_sites_solution_hydrogens geom
_atom_sites_solution_primary direct
_atom_sites_solution_secondary difmap
_audit_creation_method SHELXL-97
_cell_angle_alpha 90.00
_cell_angle_beta 105.16(4)
_cell_angle_gamma 90.00
_cell_formula_units_Z 4
_cell_length_a 11.605(4)
_cell_length_b 22.461(10)
_cell_length_c 19.853(9)
_cell_measurement_reflns_used 12755
_cell_measurement_temperature 100(2)
_cell_measurement_theta_max 28.62
_cell_measurement_theta_min 2.79
_cell_volume 4995(4)
_computing_cell_refinement 'CrysAlis Red (Oxford Diffraction, 1995-2003)'
_computing_data_collection 'CrysAlis Red (Oxford Diffraction, 1995-2003)'
_computing_data_reduction 'CrysAlis Red (Oxford Diffraction, 1995-2003)'
_computing_molecular_graphics 'ORTEP III (Farrugia, 1997 )'
_computing_publication_material 'SHELXL-97 (Sheldrick, 1997)'
_computing_structure_refinement 'SHELXL-97 (Sheldrick, 1997)'
_computing_structure_solution 'SHELXS-97 (Sheldrick, 1990)'
_diffrn_ambient_temperature 100(2)
_diffrn_measured_fraction_theta_full 0.985
_diffrn_measured_fraction_theta_max 0.907
_diffrn_measurement_device_type 'KUMA KM4 kappa-geometry diffractometer with Saphire CCD camera'
_diffrn_measurement_method '\w scans'
_diffrn_radiation_monochromator graphite
_diffrn_radiation_source 'fine-focus sealed tube'
_diffrn_radiation_type MoK\a
_diffrn_radiation_wavelength 0.71073
_diffrn_reflns_av_R_equivalents 0.0948
_diffrn_reflns_av_sigmaI/netI 0.1534
_diffrn_reflns_limit_h_max 15
_diffrn_reflns_limit_h_min -15
_diffrn_reflns_limit_k_max 27
_diffrn_reflns_limit_k_min -28
_diffrn_reflns_limit_l_max 26
_diffrn_reflns_limit_l_min -25
_diffrn_reflns_number 31590
_diffrn_reflns_theta_full 26.50
_diffrn_reflns_theta_max 28.62
_diffrn_reflns_theta_min 2.79
_exptl_absorpt_coefficient_mu 2.147
_exptl_absorpt_correction_T_max 0.969
_exptl_absorpt_correction_T_min 0.679
_exptl_absorpt_correction_type analytical
_exptl_absorpt_process_details 'CrysAlis Red (Oxford Diffraction, 1995-2003)'
_exptl_crystal_colour pink
_exptl_crystal_density_diffrn 1.788
_exptl_crystal_density_method 'not measured'
_exptl_crystal_description block
_exptl_crystal_F_000 2712
_exptl_crystal_size_max 0.237
_exptl_crystal_size_mid 0.161
_exptl_crystal_size_min 0.033
_refine_diff_density_max 1.104
_refine_diff_density_min -1.148
_refine_diff_density_rms 0.179
_refine_ls_extinction_method none
_refine_ls_goodness_of_fit_ref 0.955
_refine_ls_hydrogen_treatment constr
_refine_ls_matrix_type full
_refine_ls_number_parameters 687
_refine_ls_number_reflns 11616
_refine_ls_number_restraints 0
_refine_ls_restrained_S_all 0.955
_refine_ls_R_factor_all 0.1271
_refine_ls_R_factor_gt 0.0588
_refine_ls_shift/su_max 0.026
_refine_ls_shift/su_mean 0.001
_refine_ls_structure_factor_coef Fsqd
_refine_ls_weighting_details 'calc w=1/[\s^2^(Fo^2^)+(0.0299P)^2^+0.0000P] where P=(Fo^2^+2Fc^2^)/3'
_refine_ls_weighting_scheme calc
_refine_ls_wR_factor_gt 0.0779
_refine_ls_wR_factor_ref 0.0932
_reflns_number_gt 6853
_reflns_number_total 11616
_reflns_threshold_expression >2sigma(I)
_cod_data_source_file ic8005986_si_003_2.cif
_cod_data_source_block greg1pac
_cod_database_code 4305620

loop_
_symmetry_equiv_pos_as_xyz
'x, y, z'
'-x+1/2, y+1/2, -z+1/2'
'-x, -y, -z'
'x-1/2, -y-1/2, z-1/2'

loop_
_atom_site_label
_atom_site_type_symbol
_atom_site_fract_x
_atom_site_fract_y
_atom_site_fract_z
_atom_site_U_iso_or_equiv
_atom_site_adp_type
_atom_site_occupancy
_atom_site_symmetry_multiplicity
_atom_site_calc_flag
_atom_site_refinement_flags
_atom_site_disorder_assembly
_atom_site_disorder_group
Nd1 Nd 0.95209(3) 0.135284(15) 0.721986(19) 0.01345(9) Uani 1 1 d . . .
N1 N 0.7555(4) 0.1688(2) 0.6309(3) 0.0153(12) Uani 1 1 d . . .
N2 N 0.8705(4) 0.0672(2) 0.6087(2) 0.0133(12) Uani 1 1 d . . .
H2 H 0.9369 0.0493 0.5993 0.016 Uiso 1 1 calc R . .
N3 N 0.7833(4) 0.0588(2) 0.7322(3) 0.0139(12) Uani 1 1 d . . .
H3 H 0.8251 0.0259 0.7547 0.017 Uiso 1 1 calc R . .
N4 N 0.8873(4) 0.1342(2) 0.8387(3) 0.0154(11) Uani 1 1 d . . .
N5 N 1.1209(4) 0.1495(2) 0.8421(3) 0.0181(13) Uani 1 1 d . . .
H5 H 1.1861 0.1684 0.8324 0.022 Uiso 1 1 calc R . .
N6 N 1.0826(4) 0.0371(2) 0.7673(3) 0.0164(12) Uani 1 1 d . . .
H6 H 1.0340 0.0093 0.7813 0.020 Uiso 1 1 calc R . .
N7 N 1.1406(4) 0.1151(2) 0.6770(3) 0.0186(13) Uani 1 1 d . . .
N8 N 1.0321(4) 0.2272(2) 0.6655(3) 0.0237(14) Uani 1 1 d . . .
H8 H 0.9853 0.2276 0.6197 0.028 Uiso 1 1 calc R . .
N9 N 0.8517(4) 0.2413(2) 0.7387(3) 0.0134(12) Uani 1 1 d . . .
H9 H 0.8790 0.2530 0.7851 0.016 Uiso 1 1 calc R . .
C1 C 0.5377(5) 0.1952(3) 0.5396(3) 0.0198(15) Uani 1 1 d . . .
H1 H 0.4623 0.2040 0.5085 0.024 Uiso 1 1 calc R . .
C2 C 0.6179(5) 0.1595(3) 0.5180(3) 0.0174(15) Uani 1 1 d . . .
H2A H 0.5996 0.1439 0.4719 0.021 Uiso 1 1 calc R . .
C3 C 0.7270(5) 0.1468(3) 0.5659(3) 0.0149(14) Uani 1 1 d . . .
C4 C 0.8217(5) 0.1085(3) 0.5506(3) 0.0168(15) Uani 1 1 d . . .
H4A H 0.7879 0.0855 0.5074 0.020 Uiso 1 1 calc R . .
H4B H 0.8867 0.1339 0.5428 0.020 Uiso 1 1 calc R . .
C5 C 0.7882(5) 0.0176(3) 0.6169(3) 0.0142(14) Uani 1 1 d . . .
H5A H 0.8398 -0.0162 0.6398 0.017 Uiso 1 1 calc R . .
C6 C 0.7099(5) -0.0060(3) 0.5466(3) 0.0163(15) Uani 1 1 d . . .
H6A H 0.6538 0.0255 0.5234 0.020 Uiso 1 1 calc R . .
H6B H 0.7613 -0.0164 0.5156 0.020 Uiso 1 1 calc R . .
C7 C 0.6395(5) -0.0608(3) 0.5580(3) 0.0222(16) Uani 1 1 d . . .
H7A H 0.5883 -0.0746 0.5126 0.027 Uiso 1 1 calc R . .
H7B H 0.6956 -0.0933 0.5780 0.027 Uiso 1 1 calc R . .
C8 C 0.5628(5) -0.0466(3) 0.6068(3) 0.0200(16) Uani 1 1 d . . .
H8A H 0.5226 -0.0834 0.6162 0.024 Uiso 1 1 calc R . .
H8B H 0.5002 -0.0177 0.5839 0.024 Uiso 1 1 calc R . .
C9 C 0.6357(5) -0.0205(3) 0.6759(3) 0.0166(15) Uani 1 1 d . . .
H9A H 0.6909 -0.0513 0.7017 0.020 Uiso 1 1 calc R . .
H9B H 0.5812 -0.0090 0.7046 0.020 Uiso 1 1 calc R . .
C10 C 0.7084(5) 0.0345(3) 0.6649(3) 0.0156(15) Uani 1 1 d . . .
H10 H 0.6515 0.0662 0.6414 0.019 Uiso 1 1 calc R . .
C11 C 0.7107(5) 0.0786(3) 0.7790(3) 0.0160(14) Uani 1 1 d . . .
H11A H 0.6697 0.0437 0.7926 0.019 Uiso 1 1 calc R . .
H11B H 0.6487 0.1067 0.7535 0.019 Uiso 1 1 calc R . .
C12 C 0.7842(5) 0.1083(3) 0.8430(3) 0.0140(14) Uani 1 1 d . . .
C13 C 0.7488(5) 0.1097(3) 0.9054(3) 0.0196(15) Uani 1 1 d . . .
H13 H 0.6756 0.0919 0.9075 0.023 Uiso 1 1 calc R . .
C14 C 0.8199(6) 0.1368(3) 0.9631(3) 0.0231(15) Uani 1 1 d . . .
H14 H 0.7967 0.1382 1.0055 0.028 Uiso 1 1 calc R . .
C15 C 0.9271(6) 0.1625(3) 0.9586(4) 0.0242(16) Uani 1 1 d . . .
H15 H 0.9788 0.1807 0.9983 0.029 Uiso 1 1 calc R . .
C16 C 0.9574(5) 0.1612(3) 0.8959(4) 0.0198(16) Uani 1 1 d . . .
C17 C 1.0705(5) 0.1893(3) 0.8863(3) 0.0147(14) Uani 1 1 d . . .
H17A H 1.0526 0.2287 0.8638 0.018 Uiso 1 1 calc R . .
H17B H 1.1287 0.1948 0.9322 0.018 Uiso 1 1 calc R . .
C18 C 1.1622(5) 0.0924(3) 0.8783(3) 0.0205(16) Uani 1 1 d . . .
H18 H 1.0947 0.0757 0.8951 0.025 Uiso 1 1 calc R . .
C19 C 1.2693(5) 0.0999(3) 0.9422(3) 0.0238(17) Uani 1 1 d . . .
H19A H 1.3354 0.1190 0.9273 0.029 Uiso 1 1 calc R . .
H19B H 1.2464 0.1268 0.9760 0.029 Uiso 1 1 calc R . .
C20 C 1.3131(6) 0.0414(3) 0.9782(3) 0.0303(18) Uani 1 1 d . . .
H20A H 1.3839 0.0487 1.0176 0.036 Uiso 1 1 calc R . .
H20B H 1.2499 0.0237 0.9971 0.036 Uiso 1 1 calc R . .
C21 C 1.3453(6) -0.0015(3) 0.9271(3) 0.0263(17) Uani 1 1 d . . .
H21A H 1.3697 -0.0401 0.9504 0.032 Uiso 1 1 calc R . .
H21B H 1.4135 0.0146 0.9114 0.032 Uiso 1 1 calc R . .
C22 C 1.2382(5) -0.0106(3) 0.8640(3) 0.0210(16) Uani 1 1 d . . .
H22A H 1.2616 -0.0374 0.8303 0.025 Uiso 1 1 calc R . .
H22B H 1.1733 -0.0302 0.8796 0.025 Uiso 1 1 calc R . .
C23 C 1.1914(5) 0.0475(3) 0.8275(3) 0.0190(15) Uani 1 1 d . . .
H23 H 1.2554 0.0650 0.8082 0.023 Uiso 1 1 calc R . .
C24 C 1.1215(5) 0.0118(3) 0.7079(3) 0.0176(15) Uani 1 1 d . . .
H24A H 1.0514 -0.0034 0.6722 0.021 Uiso 1 1 calc R . .
H24B H 1.1768 -0.0218 0.7242 0.021 Uiso 1 1 calc R . .
C25 C 1.1826(5) 0.0588(3) 0.6768(3) 0.0158(15) Uani 1 1 d . . .
C26 C 1.2792(5) 0.0463(3) 0.6508(3) 0.0230(16) Uani 1 1 d . . .
H26 H 1.3081 0.0067 0.6511 0.028 Uiso 1 1 calc R . .
C27 C 1.3331(6) 0.0921(3) 0.6242(4) 0.0287(18) Uani 1 1 d . . .
H27 H 1.3998 0.0841 0.6063 0.034 Uiso 1 1 calc R . .
C28 C 1.2909(5) 0.1496(3) 0.6234(4) 0.0254(17) Uani 1 1 d . . .
H28 H 1.3267 0.1813 0.6045 0.031 Uiso 1 1 calc R . .
C29 C 1.1943(6) 0.1598(3) 0.6513(3) 0.0206(16) Uani 1 1 d . . .
C30 C 1.1554(6) 0.2223(3) 0.6587(4) 0.0288(18) Uani 1 1 d . . .
H30A H 1.2105 0.2404 0.7004 0.035 Uiso 1 1 calc R . .
H30B H 1.1620 0.2455 0.6175 0.035 Uiso 1 1 calc R . .
C31 C 1.0105(5) 0.2872(3) 0.6937(3) 0.0201(16) Uani 1 1 d . . .
H31 H 1.0595 0.2901 0.7432 0.024 Uiso 1 1 calc R . .
C32 C 1.0452(5) 0.3391(3) 0.6524(3) 0.0209(16) Uani 1 1 d . . .
H32A H 1.1333 0.3403 0.6617 0.025 Uiso 1 1 calc R . .
H32B H 1.0118 0.3317 0.6020 0.025 Uiso 1 1 calc R . .
C33 C 1.0017(5) 0.3995(3) 0.6705(4) 0.0237(17) Uani 1 1 d . . .
H33A H 1.0453 0.4106 0.7187 0.028 Uiso 1 1 calc R . .
H33B H 1.0186 0.4301 0.6385 0.028 Uiso 1 1 calc R . .
C34 C 0.8691(5) 0.3980(3) 0.6645(3) 0.0205(16) Uani 1 1 d . . .
H34A H 0.8250 0.3886 0.6159 0.025 Uiso 1 1 calc R . .
H34B H 0.8423 0.4375 0.6766 0.025 Uiso 1 1 calc R . .
C35 C 0.8431(6) 0.3510(3) 0.7138(3) 0.0235(17) Uani 1 1 d . . .
H35A H 0.8888 0.3600 0.7623 0.028 Uiso 1 1 calc R . .
H35B H 0.7571 0.3516 0.7121 0.028 Uiso 1 1 calc R . .
C36 C 0.8775(5) 0.2898(3) 0.6932(3) 0.0153(14) Uani 1 1 d . . .
H36 H 0.8294 0.2818 0.6444 0.018 Uiso 1 1 calc R . .
C37 C 0.7208(5) 0.2311(3) 0.7224(3) 0.0156(14) Uani 1 1 d . . .
H37A H 0.6795 0.2693 0.7247 0.019 Uiso 1 1 calc R . .
H37B H 0.7026 0.2037 0.7573 0.019 Uiso 1 1 calc R . .
C38 C 0.6775(5) 0.2051(3) 0.6513(3) 0.0160(14) Uani 1 1 d . . .
C39 C 0.5672(5) 0.2181(3) 0.6067(3) 0.0190(16) Uani 1 1 d . . .
H39 H 0.5123 0.2426 0.6219 0.023 Uiso 1 1 calc R . .
Nd2 Nd 0.47572(3) 0.302448(15) 0.867032(19) 0.01545(9) Uani 1 1 d . . .
N12 N 0.4517(5) 0.1736(2) 0.8186(3) 0.0197(13) Uani 1 1 d . . .
O11A O 0.4624(4) 0.3556(2) 0.6569(2) 0.0322(12) Uani 1 1 d . . .
O11C O 0.4401(4) 0.28816(18) 0.7311(2) 0.0203(11) Uani 1 1 d . . .
O11B O 0.4675(4) 0.38056(18) 0.7638(2) 0.0222(11) Uani 1 1 d . . .
N13 N 0.3769(5) 0.2422(2) 0.9763(3) 0.0208(13) Uani 1 1 d . . .
O10A O 0.8499(3) 0.28875(18) 0.8863(2) 0.0220(11) Uani 1 1 d . . .
O10B O 0.6693(3) 0.31656(17) 0.8311(2) 0.0175(10) Uani 1 1 d . . .
O10C O 0.7017(4) 0.27965(19) 0.9352(2) 0.0224(11) Uani 1 1 d . . .
N14 N 0.2440(5) 0.3670(3) 0.8395(3) 0.0227(13) Uani 1 1 d . . .
O12B O 0.5507(3) 0.20067(18) 0.8342(2) 0.0217(10) Uani 1 1 d . . .
O12C O 0.3593(3) 0.20414(18) 0.8202(2) 0.0199(10) Uani 1 1 d . . .
O12A O 0.4446(4) 0.12039(19) 0.8037(3) 0.0291(12) Uani 1 1 d . . .
N15 N 0.5569(4) 0.3963(3) 0.9757(3) 0.0219(13) Uani 1 1 d . . .
O13C O 0.3141(4) 0.27604(19) 0.9305(2) 0.0210(11) Uani 1 1 d . . .
O13B O 0.4777(3) 0.22604(19) 0.9680(2) 0.0226(11) Uani 1 1 d . . .
O13A O 0.3429(4) 0.2260(2) 1.0275(2) 0.0284(12) Uani 1 1 d . . .
N11 N 0.4567(4) 0.3416(2) 0.7165(3) 0.0200(13) Uani 1 1 d . . .
O14C O 0.3346(4) 0.39046(18) 0.8795(2) 0.0215(11) Uani 1 1 d . . .
O14B O 0.2583(4) 0.3244(2) 0.8009(2) 0.0239(11) Uani 1 1 d . . .
O14A O 0.1427(4) 0.3862(2) 0.8376(3) 0.0389(14) Uani 1 1 d . . .
N10 N 0.7428(4) 0.2951(2) 0.8848(3) 0.0188(12) Uani 1 1 d . . .
O15C O 0.5294(3) 0.34411(18) 0.9912(2) 0.0183(10) Uani 1 1 d . . .
O15A O 0.5644(4) 0.43867(19) 1.0157(2) 0.0244(11) Uani 1 1 d . . .
O15B O 0.5733(4) 0.40240(18) 0.9152(2) 0.0210(11) Uani 1 1 d . . .
O1X O 0.5796(4) 0.46522(19) 0.6633(2) 0.0254(11) Uani 1 1 d . . .
H1X H 0.5613 0.4310 0.6741 0.038 Uiso 1 1 calc R . .
C1X C 0.5692(6) 0.4675(3) 0.5902(4) 0.0346(19) Uani 1 1 d . . .
H1X1 H 0.4848 0.4653 0.5646 0.052 Uiso 1 1 calc R . .
H1X2 H 0.6123 0.4338 0.5769 0.052 Uiso 1 1 calc R . .
H1X3 H 0.6035 0.5049 0.5788 0.052 Uiso 1 1 calc R . .

loop_
_atom_site_aniso_label
_atom_site_aniso_U_11
_atom_site_aniso_U_22
_atom_site_aniso_U_33
_atom_site_aniso_U_23
_atom_site_aniso_U_13
_atom_site_aniso_U_12
Nd1 0.00834(15) 0.01374(18) 0.01844(19) -0.00048(17) 0.00379(13) -0.00078(15)
N1 0.017(3) 0.010(3) 0.019(3) 0.003(2) 0.005(2) -0.003(2)
N2 0.011(3) 0.012(3) 0.018(3) -0.002(2) 0.006(2) -0.001(2)
N3 0.007(2) 0.017(3) 0.019(3) -0.004(2) 0.005(2) -0.003(2)
N4 0.015(3) 0.014(3) 0.016(3) 0.001(2) 0.002(2) -0.001(2)
N5 0.013(3) 0.022(3) 0.020(3) 0.001(2) 0.004(2) -0.004(2)
N6 0.011(3) 0.019(3) 0.020(3) 0.000(2) 0.006(2) 0.001(2)
N7 0.017(3) 0.025(3) 0.015(3) -0.004(2) 0.004(2) 0.002(2)
N8 0.010(3) 0.021(3) 0.043(4) 0.007(3) 0.012(3) -0.002(2)
N9 0.010(3) 0.012(3) 0.019(3) -0.002(2) 0.006(2) 0.002(2)
C1 0.012(3) 0.016(4) 0.028(4) 0.003(3) -0.001(3) 0.000(3)
C2 0.016(3) 0.017(4) 0.018(4) 0.005(3) 0.002(3) -0.006(3)
C3 0.017(3) 0.013(4) 0.017(4) 0.000(3) 0.009(3) -0.005(3)
C4 0.016(3) 0.015(3) 0.021(4) -0.003(3) 0.008(3) -0.004(3)
C5 0.008(3) 0.009(3) 0.025(4) 0.000(3) 0.004(3) -0.004(2)
C6 0.014(3) 0.013(3) 0.020(4) -0.004(3) 0.003(3) 0.002(3)
C7 0.015(3) 0.024(4) 0.029(4) -0.005(3) 0.008(3) -0.007(3)
C8 0.019(3) 0.019(4) 0.025(4) -0.002(3) 0.010(3) -0.008(3)
C9 0.015(3) 0.013(3) 0.027(4) -0.001(3) 0.014(3) -0.007(3)
C10 0.004(3) 0.017(4) 0.024(4) -0.001(3) 0.000(3) 0.001(2)
C11 0.015(3) 0.014(4) 0.021(4) 0.000(3) 0.011(3) 0.001(3)
C12 0.016(3) 0.008(3) 0.018(4) 0.003(3) 0.006(3) 0.005(2)
C13 0.014(3) 0.028(4) 0.020(4) 0.000(3) 0.010(3) 0.002(3)
C14 0.030(4) 0.020(4) 0.024(4) 0.004(3) 0.015(3) 0.005(3)
C15 0.028(4) 0.018(4) 0.024(4) -0.004(3) 0.003(3) 0.003(3)
C16 0.016(3) 0.019(4) 0.024(4) -0.003(3) 0.004(3) 0.003(3)
C17 0.015(3) 0.009(3) 0.018(4) -0.002(3) 0.001(3) 0.004(2)
C18 0.019(3) 0.022(4) 0.019(4) 0.003(3) 0.003(3) 0.006(3)
C19 0.021(4) 0.027(4) 0.020(4) -0.006(3) -0.001(3) 0.006(3)
C20 0.032(4) 0.038(5) 0.019(4) -0.002(4) 0.004(3) 0.012(3)
C21 0.027(4) 0.024(4) 0.024(4) 0.002(3) 0.001(3) 0.009(3)
C22 0.018(3) 0.021(4) 0.022(4) 0.000(3) 0.002(3) 0.005(3)
C23 0.009(3) 0.023(4) 0.024(4) -0.005(3) 0.003(3) 0.000(3)
C24 0.009(3) 0.019(4) 0.025(4) -0.002(3) 0.006(3) 0.005(3)
C25 0.008(3) 0.022(4) 0.015(4) -0.013(3) 0.000(3) 0.002(3)
C26 0.018(3) 0.029(4) 0.019(4) -0.004(3) -0.001(3) -0.002(3)
C27 0.017(4) 0.041(5) 0.033(5) -0.002(4) 0.015(3) 0.004(3)
C28 0.018(4) 0.028(4) 0.032(4) 0.004(3) 0.010(3) 0.003(3)
C29 0.019(4) 0.022(4) 0.019(4) -0.005(3) 0.000(3) -0.001(3)
C30 0.021(4) 0.033(4) 0.037(5) 0.000(4) 0.016(3) -0.003(3)
C31 0.012(3) 0.019(4) 0.030(4) 0.000(3) 0.006(3) -0.002(3)
C32 0.013(3) 0.019(4) 0.030(4) 0.005(3) 0.005(3) -0.005(3)
C33 0.022(4) 0.019(4) 0.028(4) 0.009(3) 0.003(3) -0.011(3)
C34 0.026(4) 0.013(4) 0.021(4) -0.001(3) 0.005(3) 0.005(3)
C35 0.025(4) 0.022(4) 0.026(4) -0.001(3) 0.012(3) 0.005(3)
C36 0.010(3) 0.016(4) 0.021(4) -0.001(3) 0.007(3) -0.003(2)
C37 0.008(3) 0.015(4) 0.024(4) 0.005(3) 0.006(3) 0.004(2)
C38 0.015(3) 0.010(3) 0.025(4) -0.002(3) 0.007(3) -0.001(3)
C39 0.010(3) 0.014(4) 0.030(4) -0.004(3) 0.001(3) 0.002(2)
Nd2 0.00982(16) 0.01765(19) 0.0190(2) -0.00062(17) 0.00400(14) -0.00036(15)
N12 0.022(3) 0.014(3) 0.023(3) 0.004(3) 0.007(3) -0.001(2)
O11A 0.048(3) 0.030(3) 0.023(3) 0.007(2) 0.018(2) 0.002(2)
O11C 0.018(2) 0.018(3) 0.027(3) 0.002(2) 0.011(2) -0.0021(19)
O11B 0.021(2) 0.023(3) 0.023(3) -0.003(2) 0.007(2) 0.0020(19)
N13 0.018(3) 0.016(3) 0.027(4) -0.003(3) 0.003(3) -0.005(2)
O10A 0.011(2) 0.029(3) 0.026(3) -0.004(2) 0.0058(19) 0.0041(19)
O10B 0.015(2) 0.021(3) 0.016(2) 0.0029(19) 0.0018(19) 0.0017(18)
O10C 0.017(2) 0.033(3) 0.020(3) 0.002(2) 0.010(2) 0.005(2)
N14 0.019(3) 0.030(4) 0.020(3) 0.005(3) 0.006(2) 0.004(3)
O12B 0.013(2) 0.021(3) 0.033(3) -0.003(2) 0.010(2) -0.002(2)
O12C 0.015(2) 0.019(3) 0.025(3) -0.004(2) 0.0045(19) 0.0010(19)
O12A 0.021(2) 0.019(3) 0.050(3) -0.009(2) 0.014(2) -0.0059(19)
N15 0.012(3) 0.022(4) 0.032(4) -0.007(3) 0.007(3) -0.006(2)
O13C 0.019(2) 0.025(3) 0.021(3) 0.004(2) 0.007(2) 0.003(2)
O13B 0.012(2) 0.029(3) 0.029(3) 0.005(2) 0.009(2) 0.001(2)
O13A 0.033(3) 0.040(3) 0.015(3) 0.006(2) 0.011(2) -0.007(2)
N11 0.007(3) 0.028(3) 0.023(3) 0.002(3) 0.002(2) 0.005(2)
O14C 0.013(2) 0.024(3) 0.027(3) -0.001(2) 0.004(2) 0.0031(19)
O14B 0.016(2) 0.031(3) 0.024(3) -0.006(2) 0.004(2) 0.000(2)
O14A 0.014(2) 0.066(4) 0.038(3) -0.005(3) 0.009(2) 0.018(2)
N10 0.015(3) 0.016(3) 0.026(3) -0.005(3) 0.007(2) -0.001(2)
O15C 0.017(2) 0.015(2) 0.023(3) -0.005(2) 0.006(2) -0.0047(18)
O15A 0.021(2) 0.022(3) 0.032(3) -0.011(2) 0.010(2) -0.010(2)
O15B 0.016(2) 0.027(3) 0.020(3) -0.002(2) 0.005(2) -0.007(2)
O1X 0.023(3) 0.026(3) 0.030(3) -0.003(2) 0.012(2) -0.005(2)
C1X 0.026(4) 0.040(5) 0.045(5) -0.006(4) 0.022(4) -0.005(3)

loop_
_atom_type_symbol
_atom_type_description
_atom_type_scat_dispersion_real
_atom_type_scat_dispersion_imag
_atom_type_scat_source
C C 0.0033 0.0016 'International Tables Vol C Tables 4.2.6.8 and 6.1.1.4'
H H 0.0000 0.0000 'International Tables Vol C Tables 4.2.6.8 and 6.1.1.4'
N N 0.0061 0.0033 'International Tables Vol C Tables 4.2.6.8 and 6.1.1.4'
O O 0.0106 0.0060 'International Tables Vol C Tables 4.2.6.8 and 6.1.1.4'
Nd Nd -0.1943 3.0179 'International Tables Vol C Tables 4.2.6.8 and 6.1.1.4'

loop_
_geom_angle_atom_site_label_1
_geom_angle_atom_site_label_2
_geom_angle_atom_site_label_3
_geom_angle
_geom_angle_site_symmetry_1
_geom_angle_site_symmetry_3
_geom_angle_publ_flag
N7 Nd1 N4 139.66(15) . . ?
N7 Nd1 N1 117.99(16) . . ?
N4 Nd1 N1 102.34(16) . . ?
N7 Nd1 N8 64.52(16) . . ?
N4 Nd1 N8 126.83(17) . . ?
N1 Nd1 N8 79.69(15) . . ?
N7 Nd1 N3 127.97(16) . . ?
N4 Nd1 N3 62.45(15) . . ?
N1 Nd1 N3 73.30(15) . . ?
N8 Nd1 N3 152.95(15) . . ?
N7 Nd1 N5 80.90(16) . . ?
N4 Nd1 N5 61.70(15) . . ?
N1 Nd1 N5 151.73(16) . . ?
N8 Nd1 N5 91.61(16) . . ?
N3 Nd1 N5 113.06(15) . . ?
N7 Nd1 N2 75.96(15) . . ?
N4 Nd1 N2 128.15(15) . . ?
N1 Nd1 N2 62.13(15) . . ?
N8 Nd1 N2 100.19(16) . . ?
N3 Nd1 N2 65.70(15) . . ?
N5 Nd1 N2 146.14(15) . . ?
N7 Nd1 N6 61.56(16) . . ?
N4 Nd1 N6 87.89(15) . . ?
N1 Nd1 N6 140.99(15) . . ?
N8 Nd1 N6 123.68(15) . . ?
N3 Nd1 N6 78.80(15) . . ?
N5 Nd1 N6 65.39(15) . . ?
N2 Nd1 N6 81.83(15) . . ?
N7 Nd1 N9 128.35(16) . . ?
N4 Nd1 N9 70.57(15) . . ?
N1 Nd1 N9 60.50(15) . . ?
N8 Nd1 N9 64.75(16) . . ?
N3 Nd1 N9 102.14(14) . . ?
N5 Nd1 N9 91.41(15) . . ?
N2 Nd1 N9 122.36(14) . . ?
N6 Nd1 N9 154.29(15) . . ?
C3 N1 C38 119.6(5) . . ?
C3 N1 Nd1 120.6(4) . . ?
C38 N1 Nd1 119.6(4) . . ?
C4 N2 C5 115.3(4) . . ?
C4 N2 Nd1 106.1(3) . . ?
C5 N2 Nd1 115.2(3) . . ?
C4 N2 H2 106.5 . . ?
C5 N2 H2 106.5 . . ?
Nd1 N2 H2 106.5 . . ?
C11 N3 C10 112.2(4) . . ?
C11 N3 Nd1 114.0(3) . . ?
C10 N3 Nd1 115.9(4) . . ?
C11 N3 H3 104.4 . . ?
C10 N3 H3 104.4 . . ?
Nd1 N3 H3 104.4 . . ?
C12 N4 C16 119.1(5) . . ?
C12 N4 Nd1 121.6(4) . . ?
C16 N4 Nd1 119.3(4) . . ?
C17 N5 C18 111.2(5) . . ?
C17 N5 Nd1 106.9(3) . . ?
C18 N5 Nd1 113.3(3) . . ?
C17 N5 H5 108.4 . . ?
C18 N5 H5 108.4 . . ?
Nd1 N5 H5 108.4 . . ?
C24 N6 C23 108.9(5) . . ?
C24 N6 Nd1 108.0(3) . . ?
C23 N6 Nd1 114.6(3) . . ?
C24 N6 H6 108.4 . . ?
C23 N6 H6 108.4 . . ?
Nd1 N6 H6 108.4 . . ?
C29 N7 C25 119.4(5) . . ?
C29 N7 Nd1 120.7(4) . . ?
C25 N7 Nd1 119.8(4) . . ?
C30 N8 C31 111.1(5) . . ?
C30 N8 Nd1 116.0(4) . . ?
C31 N8 Nd1 115.6(4) . . ?
C30 N8 H8 104.1 . . ?
C31 N8 H8 104.1 . . ?
Nd1 N8 H8 104.1 . . ?
C37 N9 C36 109.6(4) . . ?
C37 N9 Nd1 106.7(3) . . ?
C36 N9 Nd1 114.0(3) . . ?
C37 N9 H9 108.8 . . ?
C36 N9 H9 108.8 . . ?
Nd1 N9 H9 108.8 . . ?
C2 C1 C39 119.8(5) . . ?
C2 C1 H1 120.1 . . ?
C39 C1 H1 120.1 . . ?
C1 C2 C3 118.1(6) . . ?
C1 C2 H2A 120.9 . . ?
C3 C2 H2A 120.9 . . ?
N1 C3 C2 122.0(6) . . ?
N1 C3 C4 113.7(5) . . ?
C2 C3 C4 124.3(6) . . ?
N2 C4 C3 110.9(5) . . ?
N2 C4 H4A 109.5 . . ?
C3 C4 H4A 109.5 . . ?
N2 C4 H4B 109.5 . . ?
C3 C4 H4B 109.5 . . ?
H4A C4 H4B 108.0 . . ?
N2 C5 C10 112.8(5) . . ?
N2 C5 C6 113.3(5) . . ?
C10 C5 C6 109.7(4) . . ?
N2 C5 H5A 106.9 . . ?
C10 C5 H5A 106.9 . . ?
C6 C5 H5A 106.9 . . ?
C7 C6 C5 110.7(5) . . ?
C7 C6 H6A 109.5 . . ?
C5 C6 H6A 109.5 . . ?
C7 C6 H6B 109.5 . . ?
C5 C6 H6B 109.5 . . ?
H6A C6 H6B 108.1 . . ?
C8 C7 C6 110.6(5) . . ?
C8 C7 H7A 109.5 . . ?
C6 C7 H7A 109.5 . . ?
C8 C7 H7B 109.5 . . ?
C6 C7 H7B 109.5 . . ?
H7A C7 H7B 108.1 . . ?
C7 C8 C9 112.1(5) . . ?
C7 C8 H8A 109.2 . . ?
C9 C8 H8A 109.2 . . ?
C7 C8 H8B 109.2 . . ?
C9 C8 H8B 109.2 . . ?
H8A C8 H8B 107.9 . . ?
C8 C9 C10 112.0(5) . . ?
C8 C9 H9A 109.2 . . ?
C10 C9 H9A 109.2 . . ?
C8 C9 H9B 109.2 . . ?
C10 C9 H9B 109.2 . . ?
H9A C9 H9B 107.9 . . ?
N3 C10 C5 109.9(4) . . ?
N3 C10 C9 112.2(5) . . ?
C5 C10 C9 109.3(5) . . ?
N3 C10 H10 108.5 . . ?
C5 C10 H10 108.5 . . ?
C9 C10 H10 108.5 . . ?
N3 C11 C12 112.2(5) . . ?
N3 C11 H11A 109.2 . . ?
C12 C11 H11A 109.2 . . ?
N3 C11 H11B 109.2 . . ?
C12 C11 H11B 109.2 . . ?
H11A C11 H11B 107.9 . . ?
N4 C12 C13 120.9(6) . . ?
N4 C12 C11 117.1(6) . . ?
C13 C12 C11 121.9(5) . . ?
C14 C13 C12 119.8(6) . . ?
C14 C13 H13 120.1 . . ?
C12 C13 H13 120.1 . . ?
C13 C14 C15 118.9(6) . . ?
C13 C14 H14 120.5 . . ?
C15 C14 H14 120.5 . . ?
C16 C15 C14 119.4(6) . . ?
C16 C15 H15 120.3 . . ?
C14 C15 H15 120.3 . . ?
N4 C16 C15 121.8(6) . . ?
N4 C16 C17 115.6(6) . . ?
C15 C16 C17 122.6(6) . . ?
N5 C17 C16 108.3(5) . . ?
N5 C17 H17A 110.0 . . ?
C16 C17 H17A 110.0 . . ?
N5 C17 H17B 110.0 . . ?
C16 C17 H17B 110.0 . . ?
H17A C17 H17B 108.4 . . ?
N5 C18 C23 110.3(5) . . ?
N5 C18 C19 113.2(5) . . ?
C23 C18 C19 110.4(5) . . ?
N5 C18 H18 107.6 . . ?
C23 C18 H18 107.6 . . ?
C19 C18 H18 107.6 . . ?
C20 C19 C18 113.1(5) . . ?
C20 C19 H19A 109.0 . . ?
C18 C19 H19A 109.0 . . ?
C20 C19 H19B 109.0 . . ?
C18 C19 H19B 109.0 . . ?
H19A C19 H19B 107.8 . . ?
C21 C20 C19 110.3(6) . . ?
C21 C20 H20A 109.6 . . ?
C19 C20 H20A 109.6 . . ?
C21 C20 H20B 109.6 . . ?
C19 C20 H20B 109.6 . . ?
H20A C20 H20B 108.1 . . ?
C20 C21 C22 110.0(5) . . ?
C20 C21 H21A 109.7 . . ?
C22 C21 H21A 109.7 . . ?
C20 C21 H21B 109.7 . . ?
C22 C21 H21B 109.7 . . ?
H21A C21 H21B 108.2 . . ?
C23 C22 C21 112.8(5) . . ?
C23 C22 H22A 109.0 . . ?
C21 C22 H22A 109.0 . . ?
C23 C22 H22B 109.0 . . ?
C21 C22 H22B 109.0 . . ?
H22A C22 H22B 107.8 . . ?
N6 C23 C22 111.3(5) . . ?
N6 C23 C18 110.0(5) . . ?
C22 C23 C18 111.3(5) . . ?
N6 C23 H23 108.1 . . ?
C22 C23 H23 108.1 . . ?
C18 C23 H23 108.1 . . ?
N6 C24 C25 109.6(5) . . ?
N6 C24 H24A 109.8 . . ?
C25 C24 H24A 109.8 . . ?
N6 C24 H24B 109.8 . . ?
C25 C24 H24B 109.8 . . ?
H24A C24 H24B 108.2 . . ?
N7 C25 C26 121.2(6) . . ?
N7 C25 C24 116.7(5) . . ?
C26 C25 C24 122.1(6) . . ?
C27 C26 C25 119.1(6) . . ?
C27 C26 H26 120.5 . . ?
C25 C26 H26 120.5 . . ?
C26 C27 C28 120.4(6) . . ?
C26 C27 H27 119.8 . . ?
C28 C27 H27 119.8 . . ?
C27 C28 C29 118.1(6) . . ?
C27 C28 H28 120.9 . . ?
C29 C28 H28 120.9 . . ?
N7 C29 C28 121.7(6) . . ?
N7 C29 C30 118.7(6) . . ?
C28 C29 C30 119.3(6) . . ?
N8 C30 C29 113.8(5) . . ?
N8 C30 H30A 108.8 . . ?
C29 C30 H30A 108.8 . . ?
N8 C30 H30B 108.8 . . ?
C29 C30 H30B 108.8 . . ?
H30A C30 H30B 107.7 . . ?
N8 C31 C32 112.9(5) . . ?
N8 C31 C36 107.2(5) . . ?
C32 C31 C36 111.6(5) . . ?
N8 C31 H31 108.3 . . ?
C32 C31 H31 108.3 . . ?
C36 C31 H31 108.3 . . ?
C33 C32 C31 113.6(5) . . ?
C33 C32 H32A 108.8 . . ?
C31 C32 H32A 108.8 . . ?
C33 C32 H32B 108.8 . . ?
C31 C32 H32B 108.8 . . ?
H32A C32 H32B 107.7 . . ?
C34 C33 C32 110.8(5) . . ?
C34 C33 H33A 109.5 . . ?
C32 C33 H33A 109.5 . . ?
C34 C33 H33B 109.5 . . ?
C32 C33 H33B 109.5 . . ?
H33A C33 H33B 108.1 . . ?
C33 C34 C35 109.5(5) . . ?
C33 C34 H34A 109.8 . . ?
C35 C34 H34A 109.8 . . ?
C33 C34 H34B 109.8 . . ?
C35 C34 H34B 109.8 . . ?
H34A C34 H34B 108.2 . . ?
C36 C35 C34 110.1(5) . . ?
C36 C35 H35A 109.6 . . ?
C34 C35 H35A 109.6 . . ?
C36 C35 H35B 109.6 . . ?
C34 C35 H35B 109.6 . . ?
H35A C35 H35B 108.2 . . ?
N9 C36 C35 112.8(5) . . ?
N9 C36 C31 109.1(5) . . ?
C35 C36 C31 111.5(5) . . ?
N9 C36 H36 107.7 . . ?
C35 C36 H36 107.7 . . ?
C31 C36 H36 107.7 . . ?
N9 C37 C38 109.8(5) . . ?
N9 C37 H37A 109.7 . . ?
C38 C37 H37A 109.7 . . ?
N9 C37 H37B 109.7 . . ?
C38 C37 H37B 109.7 . . ?
H37A C37 H37B 108.2 . . ?
N1 C38 C39 120.9(6) . . ?
N1 C38 C37 115.7(5) . . ?
C39 C38 C37 123.3(6) . . ?
C38 C39 C1 119.4(6) . . ?
C38 C39 H39 120.3 . . ?
C1 C39 H39 120.3 . . ?
O10B Nd2 O15C 102.38(13) . . ?
O10B Nd2 O14B 130.75(14) . . ?
O15C Nd2 O14B 112.41(14) . . ?
O10B Nd2 O15B 70.27(14) . . ?
O15C Nd2 O15B 49.62(14) . . ?
O14B Nd2 O15B 107.42(14) . . ?
O10B Nd2 O13C 165.77(13) . . ?
O15C Nd2 O13C 68.85(14) . . ?
O14B Nd2 O13C 63.43(14) . . ?
O15B Nd2 O13C 108.81(14) . . ?
O10B Nd2 O12B 70.15(13) . . ?
O15C Nd2 O12B 123.53(13) . . ?
O14B Nd2 O12B 113.01(14) . . ?
O15B Nd2 O12B 135.79(13) . . ?
O13C Nd2 O12B 104.72(13) . . ?
O10B Nd2 O14C 123.44(13) . . ?
O15C Nd2 O14C 68.49(13) . . ?
O14B Nd2 O14C 49.36(13) . . ?
O15B Nd2 O14C 62.20(13) . . ?
O13C Nd2 O14C 64.94(14) . . ?
O12B Nd2 O14C 161.73(13) . . ?
O10B Nd2 O12C 114.47(13) . . ?
O15C Nd2 O12C 128.45(14) . . ?
O14B Nd2 O12C 68.61(13) . . ?
O15B Nd2 O12C 175.06(13) . . ?
O13C Nd2 O12C 66.98(13) . . ?
O12B Nd2 O12C 49.05(13) . . ?
O14C Nd2 O12C 113.04(13) . . ?
O10B Nd2 O13B 117.49(13) . . ?
O15C Nd2 O13B 63.47(14) . . ?
O14B Nd2 O13B 109.00(14) . . ?
O15B Nd2 O13B 111.63(14) . . ?
O13C Nd2 O13B 48.92(13) . . ?
O12B Nd2 O13B 71.32(14) . . ?
O14C Nd2 O13B 107.50(14) . . ?
O12C Nd2 O13B 67.88(13) . . ?
O10B Nd2 O11C 69.05(13) . . ?
O15C Nd2 O11C 164.43(13) . . ?
O14B Nd2 O11C 68.35(14) . . ?
O15B Nd2 O11C 114.86(14) . . ?
O13C Nd2 O11C 122.03(13) . . ?
O12B Nd2 O11C 66.97(13) . . ?
O14C Nd2 O11C 104.70(13) . . ?
O12C Nd2 O11C 66.89(13) . . ?
O13B Nd2 O11C 131.79(13) . . ?
O10B Nd2 O10C 49.04(13) . . ?
O15C Nd2 O10C 67.77(13) . . ?
O14B Nd2 O10C 179.79(15) . . ?
O15B Nd2 O10C 72.61(13) . . ?
O13C Nd2 O10C 116.77(14) . . ?
O12B Nd2 O10C 66.89(13) . . ?
O14C Nd2 O10C 130.75(13) . . ?
O12C Nd2 O10C 111.37(13) . . ?
O13B Nd2 O10C 71.17(13) . . ?
O11C Nd2 O10C 111.44(14) . . ?
O10B Nd2 O11B 64.03(13) . . ?
O15C Nd2 O11B 116.65(14) . . ?
O14B Nd2 O11B 69.51(13) . . ?
O15B Nd2 O11B 68.82(14) . . ?
O13C Nd2 O11B 129.58(13) . . ?
O12B Nd2 O11B 109.44(14) . . ?
O14C Nd2 O11B 71.34(14) . . ?
O12C Nd2 O11B 111.53(13) . . ?
O13B Nd2 O11B 178.47(12) . . ?
O11C Nd2 O11B 48.20(13) . . ?
O10C Nd2 O11B 110.33(13) . . ?
O12A N12 O12B 121.8(5) . . ?
O12A N12 O12C 121.6(5) . . ?
O12B N12 O12C 116.7(5) . . ?
N11 O11C Nd2 97.3(4) . . ?
N11 O11B Nd2 95.3(4) . . ?
O13A N13 O13C 121.5(5) . . ?
O13A N13 O13B 121.4(5) . . ?
O13C N13 O13B 117.1(6) . . ?
N10 O10B Nd2 99.4(3) . . ?
N10 O10C Nd2 94.0(3) . . ?
O14A N14 O14C 120.2(6) . . ?
O14A N14 O14B 121.1(5) . . ?
O14C N14 O14B 118.7(5) . . ?
O14A N14 Nd2 167.3(4) . . ?
O14C N14 Nd2 61.4(3) . . ?
O14B N14 Nd2 59.2(3) . . ?
N12 O12B Nd2 98.2(3) . . ?
N12 O12C Nd2 95.9(3) . . ?
O15A N15 O15B 121.7(6) . . ?
O15A N15 O15C 122.5(6) . . ?
O15B N15 O15C 115.8(5) . . ?
O15A N15 Nd2 165.9(4) . . ?
O15B N15 Nd2 59.4(3) . . ?
O15C N15 Nd2 58.2(3) . . ?
N13 O13C Nd2 97.7(3) . . ?
N13 O13B Nd2 95.0(3) . . ?
O11A N11 O11C 120.5(6) . . ?
O11A N11 O11B 120.9(6) . . ?
O11C N11 O11B 118.6(6) . . ?
N14 O14C Nd2 93.7(3) . . ?
N14 O14B Nd2 95.9(3) . . ?
O10A N10 O10C 122.1(5) . . ?
O10A N10 O10B 120.5(5) . . ?
O10C N10 O10B 117.3(5) . . ?
N15 O15C Nd2 96.8(4) . . ?
N15 O15B Nd2 95.6(3) . . ?
C1X O1X H1X 109.5 . . ?
O1X C1X H1X1 109.5 . . ?
O1X C1X H1X2 109.5 . . ?
H1X1 C1X H1X2 109.5 . . ?
O1X C1X H1X3 109.5 . . ?
H1X1 C1X H1X3 109.5 . . ?
H1X2 C1X H1X3 109.5 . . ?

loop_
_geom_bond_atom_site_label_1
_geom_bond_atom_site_label_2
_geom_bond_distance
_geom_bond_site_symmetry_2
_geom_bond_publ_flag
Nd1 N7 2.609(5) . ?
Nd1 N4 2.617(5) . ?
Nd1 N1 2.625(5) . ?
Nd1 N8 2.632(5) . ?
Nd1 N3 2.653(5) . ?
Nd1 N5 2.680(5) . ?
Nd1 N2 2.680(5) . ?
Nd1 N6 2.694(5) . ?
Nd1 N9 2.709(5) . ?
N1 C3 1.339(7) . ?
N1 C38 1.355(7) . ?
N2 C4 1.473(7) . ?
N2 C5 1.503(7) . ?
N2 H2 0.9300 . ?
N3 C11 1.477(7) . ?
N3 C10 1.493(7) . ?
N3 H3 0.9300 . ?
N4 C12 1.354(7) . ?
N4 C16 1.355(7) . ?
N5 C17 1.477(7) . ?
N5 C18 1.488(7) . ?
N5 H5 0.9300 . ?
N6 C24 1.482(7) . ?
N6 C23 1.511(7) . ?
N6 H6 0.9300 . ?
N7 C29 1.351(8) . ?
N7 C25 1.355(7) . ?
N8 C30 1.476(8) . ?
N8 C31 1.505(8) . ?
N8 H8 0.9300 . ?
N9 C37 1.485(7) . ?
N9 C36 1.496(7) . ?
N9 H9 0.9300 . ?
C1 C2 1.380(8) . ?
C1 C39 1.385(8) . ?
C1 H1 0.9500 . ?
C2 C3 1.400(8) . ?
C2 H2A 0.9500 . ?
C3 C4 1.488(8) . ?
C4 H4A 0.9900 . ?
C4 H4B 0.9900 . ?
C5 C10 1.540(8) . ?
C5 C6 1.547(8) . ?
C5 H5A 1.0000 . ?
C6 C7 1.527(8) . ?
C6 H6A 0.9900 . ?
C6 H6B 0.9900 . ?
C7 C8 1.512(8) . ?
C7 H7A 0.9900 . ?
C7 H7B 0.9900 . ?
C8 C9 1.528(8) . ?
C8 H8A 0.9900 . ?
C8 H8B 0.9900 . ?
C9 C10 1.542(8) . ?
C9 H9A 0.9900 . ?
C9 H9B 0.9900 . ?
C10 H10 1.0000 . ?
C11 C12 1.491(8) . ?
C11 H11A 0.9900 . ?
C11 H11B 0.9900 . ?
C12 C13 1.403(8) . ?
C13 C14 1.367(8) . ?
C13 H13 0.9500 . ?
C14 C15 1.395(9) . ?
C14 H14 0.9500 . ?
C15 C16 1.378(9) . ?
C15 H15 0.9500 . ?
C16 C17 1.512(8) . ?
C17 H17A 0.9900 . ?
C17 H17B 0.9900 . ?
C18 C23 1.526(8) . ?
C18 C19 1.534(8) . ?
C18 H18 1.0000 . ?
C19 C20 1.519(8) . ?
C19 H19A 0.9900 . ?
C19 H19B 0.9900 . ?
C20 C21 1.515(9) . ?
C20 H20A 0.9900 . ?
C20 H20B 0.9900 . ?
C21 C22 1.530(8) . ?
C21 H21A 0.9900 . ?
C21 H21B 0.9900 . ?
C22 C23 1.523(8) . ?
C22 H22A 0.9900 . ?
C22 H22B 0.9900 . ?
C23 H23 1.0000 . ?
C24 C25 1.492(8) . ?
C24 H24A 0.9900 . ?
C24 H24B 0.9900 . ?
C25 C26 1.381(8) . ?
C26 C27 1.379(9) . ?
C26 H26 0.9500 . ?
C27 C28 1.379(9) . ?
C27 H27 0.9500 . ?
C28 C29 1.393(9) . ?
C28 H28 0.9500 . ?
C29 C30 1.493(9) . ?
C30 H30A 0.9900 . ?
C30 H30B 0.9900 . ?
C31 C32 1.538(8) . ?
C31 C36 1.542(8) . ?
C31 H31 1.0000 . ?
C32 C33 1.523(8) . ?
C32 H32A 0.9900 . ?
C32 H32B 0.9900 . ?
C33 C34 1.512(8) . ?
C33 H33A 0.9900 . ?
C33 H33B 0.9900 . ?
C34 C35 1.524(9) . ?
C34 H34A 0.9900 . ?
C34 H34B 0.9900 . ?
C35 C36 1.517(8) . ?
C35 H35A 0.9900 . ?
C35 H35B 0.9900 . ?
C36 H36 1.0000 . ?
C37 C38 1.490(8) . ?
C37 H37A 0.9900 . ?
C37 H37B 0.9900 . ?
C38 C39 1.384(8) . ?
C39 H39 0.9500 . ?
Nd2 O10B 2.548(4) . ?
Nd2 O15C 2.556(4) . ?
Nd2 O14B 2.570(4) . ?
Nd2 O15B 2.583(4) . ?
Nd2 O13C 2.587(4) . ?
Nd2 O12B 2.589(4) . ?
Nd2 O14C 2.620(4) . ?
Nd2 O12C 2.628(4) . ?
Nd2 O13B 2.635(4) . ?
Nd2 O11C 2.640(5) . ?
Nd2 O10C 2.668(4) . ?
Nd2 O11B 2.680(4) . ?
N12 O12A 1.228(6) . ?
N12 O12B 1.266(6) . ?
N12 O12C 1.280(6) . ?
O11A N11 1.242(6) . ?
O11C N11 1.262(6) . ?
O11B N11 1.265(6) . ?
N13 O13A 1.237(6) . ?
N13 O13C 1.260(6) . ?
N13 O13B 1.275(6) . ?
O10A N10 1.245(6) . ?
O10B N10 1.274(6) . ?
O10C N10 1.264(6) . ?
N14 O14A 1.243(6) . ?
N14 O14C 1.256(6) . ?
N14 O14B 1.263(6) . ?
N15 O15A 1.228(6) . ?
N15 O15B 1.272(6) . ?
N15 O15C 1.274(6) . ?
O1X C1X 1.425(8) . ?
O1X H1X 0.8400 . ?
C1X H1X1 0.9800 . ?
C1X H1X2 0.9800 . ?
C1X H1X3 0.9800 . ?

loop_
_geom_hbond_atom_site_label_D
_geom_hbond_atom_site_label_H
_geom_hbond_atom_site_label_A
_geom_hbond_distance_DH
_geom_hbond_distance_HA
_geom_hbond_distance_DA
_geom_hbond_angle_DHA
_geom_hbond_site_symmetry_A
O1X H1X O11A 0.84 2.03 2.801(6) 153.2 .
O1X H1X O11B 0.84 2.58 3.264(6) 139.3 .
N2 H2 O15A 0.93 2.51 3.265(7) 138.4 4_665
N3 H3 O1X 0.93 2.19 3.086(7) 161.7 2_646
N5 H5 O12C 0.93 2.24 3.159(6) 171.6 1_655
N6 H6 O1X 0.93 2.17 3.066(7) 162.8 2_646
N8 H8 O13A 0.93 2.36 3.208(7) 150.9 4_665
N9 H9 O10A 0.93 2.27 3.123(7) 152.3 .
C1 H1 O10A 0.95 2.44 3.267(7) 145.2 4_565
C4 H4B O15C 0.99 2.22 3.134(7) 153.1 4_665
C5 H5A O15B 1.00 2.48 3.197(7) 128.7 2_646
C6 H6B O15A 0.99 2.48 3.410(7) 156.3 2_646
C8 H8A O14A 0.99 2.43 3.251(8) 139.7 2_546
C23 H23 O12A 1.00 2.55 3.501(8) 159.9 1_655
C31 H31 O14B 1.00 2.42 3.208(7) 135.4 1_655
C32 H32B O13A 0.99 2.49 3.280(8) 136.8 4_665
C33 H33A O14A 0.99 2.40 3.307(8) 152.2 1_655
C36 H36 O13A 1.00 2.37 3.227(8) 142.9 4_665
C37 H37A O10B 0.99 2.39 3.060(7) 124.1 .
C19 H19B O13A 0.99 2.58 3.294(8) 129.0 1_655

loop_
_geom_torsion_atom_site_label_1
_geom_torsion_atom_site_label_2
_geom_torsion_atom_site_label_3
_geom_torsion_atom_site_label_4
_geom_torsion
_geom_torsion_site_symmetry_1
_geom_torsion_site_symmetry_2
_geom_torsion_site_symmetry_3
_geom_torsion_site_symmetry_4
_geom_torsion_publ_flag
N7 Nd1 N1 C3 36.1(5) . . . . ?
N4 Nd1 N1 C3 -144.5(4) . . . . ?
N8 Nd1 N1 C3 89.8(4) . . . . ?
N3 Nd1 N1 C3 -88.5(4) . . . . ?
N5 Nd1 N1 C3 163.7(4) . . . . ?
N2 Nd1 N1 C3 -17.6(4) . . . . ?
N6 Nd1 N1 C3 -42.4(5) . . . . ?
N9 Nd1 N1 C3 156.5(5) . . . . ?
N7 Nd1 N1 C38 -149.2(4) . . . . ?
N4 Nd1 N1 C38 30.2(4) . . . . ?
N8 Nd1 N1 C38 -95.5(4) . . . . ?
N3 Nd1 N1 C38 86.1(4) . . . . ?
N5 Nd1 N1 C38 -21.7(6) . . . . ?
N2 Nd1 N1 C38 157.0(5) . . . . ?
N6 Nd1 N1 C38 132.3(4) . . . . ?
N9 Nd1 N1 C38 -28.8(4) . . . . ?
N7 Nd1 N2 C4 -95.8(4) . . . . ?
N4 Nd1 N2 C4 120.8(3) . . . . ?
N1 Nd1 N2 C4 37.0(3) . . . . ?
N8 Nd1 N2 C4 -35.5(4) . . . . ?
N3 Nd1 N2 C4 120.3(4) . . . . ?
N5 Nd1 N2 C4 -144.1(3) . . . . ?
N6 Nd1 N2 C4 -158.4(4) . . . . ?
N9 Nd1 N2 C4 31.0(4) . . . . ?
N7 Nd1 N2 C5 135.4(4) . . . . ?
N4 Nd1 N2 C5 -8.0(4) . . . . ?
N1 Nd1 N2 C5 -91.8(4) . . . . ?
N8 Nd1 N2 C5 -164.3(3) . . . . ?
N3 Nd1 N2 C5 -8.5(3) . . . . ?
N5 Nd1 N2 C5 87.1(4) . . . . ?
N6 Nd1 N2 C5 72.8(4) . . . . ?
N9 Nd1 N2 C5 -97.8(4) . . . . ?
N7 Nd1 N3 C11 162.0(3) . . . . ?
N4 Nd1 N3 C11 28.9(4) . . . . ?
N1 Nd1 N3 C11 -85.2(4) . . . . ?
N8 Nd1 N3 C11 -88.9(5) . . . . ?
N5 Nd1 N3 C11 65.4(4) . . . . ?
N2 Nd1 N3 C11 -151.6(4) . . . . ?
N6 Nd1 N3 C11 122.3(4) . . . . ?
N9 Nd1 N3 C11 -31.4(4) . . . . ?
N7 Nd1 N3 C10 -65.5(4) . . . . ?
N4 Nd1 N3 C10 161.4(4) . . . . ?
N1 Nd1 N3 C10 47.3(4) . . . . ?
N8 Nd1 N3 C10 43.7(6) . . . . ?
N5 Nd1 N3 C10 -162.0(3) . . . . ?
N2 Nd1 N3 C10 -19.1(3) . . . . ?
N6 Nd1 N3 C10 -105.1(4) . . . . ?
N9 Nd1 N3 C10 101.2(4) . . . . ?
N7 Nd1 N4 C12 -133.8(4) . . . . ?
N1 Nd1 N4 C12 47.0(4) . . . . ?
N8 Nd1 N4 C12 133.2(4) . . . . ?
N3 Nd1 N4 C12 -16.6(4) . . . . ?
N5 Nd1 N4 C12 -158.1(5) . . . . ?
N2 Nd1 N4 C12 -17.1(5) . . . . ?
N6 Nd1 N4 C12 -95.0(4) . . . . ?
N9 Nd1 N4 C12 99.3(4) . . . . ?
N7 Nd1 N4 C16 47.4(5) . . . . ?
N1 Nd1 N4 C16 -131.8(4) . . . . ?
N8 Nd1 N4 C16 -45.5(5) . . . . ?
N3 Nd1 N4 C16 164.7(5) . . . . ?
N5 Nd1 N4 C16 23.2(4) . . . . ?
N2 Nd1 N4 C16 164.1(4) . . . . ?
N6 Nd1 N4 C16 86.2(4) . . . . ?
N9 Nd1 N4 C16 -79.5(4) . . . . ?
N7 Nd1 N5 C17 154.4(4) . . . . ?
N4 Nd1 N5 C17 -41.2(3) . . . . ?
N1 Nd1 N5 C17 19.6(5) . . . . ?
N8 Nd1 N5 C17 90.6(4) . . . . ?
N3 Nd1 N5 C17 -78.0(4) . . . . ?
N2 Nd1 N5 C17 -158.4(3) . . . . ?
N6 Nd1 N5 C17 -142.8(4) . . . . ?
N9 Nd1 N5 C17 25.8(4) . . . . ?
N7 Nd1 N5 C18 -82.8(4) . . . . ?
N4 Nd1 N5 C18 81.6(4) . . . . ?
N1 Nd1 N5 C18 142.4(4) . . . . ?
N8 Nd1 N5 C18 -146.6(4) . . . . ?
N3 Nd1 N5 C18 44.7(4) . . . . ?
N2 Nd1 N5 C18 -35.6(5) . . . . ?
N6 Nd1 N5 C18 -20.0(4) . . . . ?
N9 Nd1 N5 C18 148.6(4) . . . . ?
N7 Nd1 N6 C24 -39.1(3) . . . . ?
N4 Nd1 N6 C24 168.3(4) . . . . ?
N1 Nd1 N6 C24 61.2(4) . . . . ?
N8 Nd1 N6 C24 -57.5(4) . . . . ?
N3 Nd1 N6 C24 106.0(4) . . . . ?
N5 Nd1 N6 C24 -132.0(4) . . . . ?
N2 Nd1 N6 C24 39.3(3) . . . . ?
N9 Nd1 N6 C24 -159.2(3) . . . . ?
N7 Nd1 N6 C23 82.4(4) . . . . ?
N4 Nd1 N6 C23 -70.2(4) . . . . ?
N1 Nd1 N6 C23 -177.3(4) . . . . ?
N8 Nd1 N6 C23 64.0(5) . . . . ?
N3 Nd1 N6 C23 -132.5(4) . . . . ?
N5 Nd1 N6 C23 -10.5(4) . . . . ?
N2 Nd1 N6 C23 160.8(4) . . . . ?
N9 Nd1 N6 C23 -37.7(6) . . . . ?
N4 Nd1 N7 C29 -113.2(5) . . . . ?
N1 Nd1 N7 C29 65.9(5) . . . . ?
N8 Nd1 N7 C29 4.5(4) . . . . ?
N3 Nd1 N7 C29 156.0(4) . . . . ?
N5 Nd1 N7 C29 -91.7(4) . . . . ?
N2 Nd1 N7 C29 113.2(5) . . . . ?
N6 Nd1 N7 C29 -158.6(5) . . . . ?
N9 Nd1 N7 C29 -7.2(5) . . . . ?
N4 Nd1 N7 C25 69.3(5) . . . . ?
N1 Nd1 N7 C25 -111.5(4) . . . . ?
N8 Nd1 N7 C25 -173.0(5) . . . . ?
N3 Nd1 N7 C25 -21.4(5) . . . . ?
N5 Nd1 N7 C25 90.8(4) . . . . ?
N2 Nd1 N7 C25 -64.3(4) . . . . ?
N6 Nd1 N7 C25 23.9(4) . . . . ?
N9 Nd1 N7 C25 175.4(4) . . . . ?
N7 Nd1 N8 C30 -17.2(4) . . . . ?
N4 Nd1 N8 C30 117.1(4) . . . . ?
N1 Nd1 N8 C30 -145.2(5) . . . . ?
N3 Nd1 N8 C30 -141.6(4) . . . . ?
N5 Nd1 N8 C30 61.9(5) . . . . ?
N2 Nd1 N8 C30 -86.2(5) . . . . ?
N6 Nd1 N8 C30 0.7(5) . . . . ?
N9 Nd1 N8 C30 152.7(5) . . . . ?
N7 Nd1 N8 C31 -150.0(4) . . . . ?
N4 Nd1 N8 C31 -15.7(5) . . . . ?
N1 Nd1 N8 C31 82.0(4) . . . . ?
N3 Nd1 N8 C31 85.6(5) . . . . ?
N5 Nd1 N8 C31 -70.9(4) . . . . ?
N2 Nd1 N8 C31 141.0(4) . . . . ?
N6 Nd1 N8 C31 -132.1(4) . . . . ?
N9 Nd1 N8 C31 19.9(4) . . . . ?
N7 Nd1 N9 C37 145.9(3) . . . . ?
N4 Nd1 N9 C37 -75.4(4) . . . . ?
N1 Nd1 N9 C37 42.0(3) . . . . ?
N8 Nd1 N9 C37 134.3(4) . . . . ?
N3 Nd1 N9 C37 -20.7(4) . . . . ?
N5 Nd1 N9 C37 -134.6(4) . . . . ?
N2 Nd1 N9 C37 48.1(4) . . . . ?
N6 Nd1 N9 C37 -110.0(4) . . . . ?
N7 Nd1 N9 C36 24.8(4) . . . . ?
N4 Nd1 N9 C36 163.5(4) . . . . ?
N1 Nd1 N9 C36 -79.1(4) . . . . ?
N8 Nd1 N9 C36 13.2(3) . . . . ?
N3 Nd1 N9 C36 -141.8(4) . . . . ?
N5 Nd1 N9 C36 104.3(4) . . . . ?
N2 Nd1 N9 C36 -73.0(4) . . . . ?
N6 Nd1 N9 C36 128.9(4) . . . . ?
C39 C1 C2 C3 1.1(9) . . . . ?
C38 N1 C3 C2 -0.7(9) . . . . ?
Nd1 N1 C3 C2 174.0(4) . . . . ?
C38 N1 C3 C4 179.2(5) . . . . ?
Nd1 N1 C3 C4 -6.1(7) . . . . ?
C1 C2 C3 N1 -0.9(9) . . . . ?
C1 C2 C3 C4 179.3(6) . . . . ?
C5 N2 C4 C3 71.3(6) . . . . ?
Nd1 N2 C4 C3 -57.5(5) . . . . ?
N1 C3 C4 N2 44.4(7) . . . . ?
C2 C3 C4 N2 -135.8(6) . . . . ?
C4 N2 C5 C10 -89.6(6) . . . . ?
Nd1 N2 C5 C10 34.5(5) . . . . ?
C4 N2 C5 C6 35.7(7) . . . . ?
Nd1 N2 C5 C6 159.8(4) . . . . ?
N2 C5 C6 C7 173.3(5) . . . . ?
C10 C5 C6 C7 -59.7(6) . . . . ?
C5 C6 C7 C8 57.5(6) . . . . ?
C6 C7 C8 C9 -54.8(7) . . . . ?
C7 C8 C9 C10 54.6(7) . . . . ?
C11 N3 C10 C5 177.0(5) . . . . ?
Nd1 N3 C10 C5 43.6(5) . . . . ?
C11 N3 C10 C9 -61.1(6) . . . . ?
Nd1 N3 C10 C9 165.5(4) . . . . ?
N2 C5 C10 N3 -51.2(6) . . . . ?
C6 C5 C10 N3 -178.6(5) . . . . ?
N2 C5 C10 C9 -174.8(4) . . . . ?
C6 C5 C10 C9 57.9(6) . . . . ?
C8 C9 C10 N3 -177.9(5) . . . . ?
C8 C9 C10 C5 -55.7(6) . . . . ?
C10 N3 C11 C12 -174.4(5) . . . . ?
Nd1 N3 C11 C12 -40.1(6) . . . . ?
C16 N4 C12 C13 0.8(8) . . . . ?
Nd1 N4 C12 C13 -177.9(4) . . . . ?
C16 N4 C12 C11 -179.4(5) . . . . ?
Nd1 N4 C12 C11 1.8(7) . . . . ?
N3 C11 C12 N4 25.8(7) . . . . ?
N3 C11 C12 C13 -154.5(5) . . . . ?
N4 C12 C13 C14 -1.1(9) . . . . ?
C11 C12 C13 C14 179.2(6) . . . . ?
C12 C13 C14 C15 -0.2(9) . . . . ?
C13 C14 C15 C16 1.6(9) . . . . ?
C12 N4 C16 C15 0.6(9) . . . . ?
Nd1 N4 C16 C15 179.4(4) . . . . ?
C12 N4 C16 C17 -179.7(5) . . . . ?
Nd1 N4 C16 C17 -0.9(7) . . . . ?
C14 C15 C16 N4 -1.8(9) . . . . ?
C14 C15 C16 C17 178.5(6) . . . . ?
C18 N5 C17 C16 -66.5(6) . . . . ?
Nd1 N5 C17 C16 57.7(5) . . . . ?
N4 C16 C17 N5 -39.5(7) . . . . ?
C15 C16 C17 N5 140.2(6) . . . . ?
C17 N5 C18 C23 169.1(5) . . . . ?
Nd1 N5 C18 C23 48.7(6) . . . . ?
C17 N5 C18 C19 -66.7(7) . . . . ?
Nd1 N5 C18 C19 172.9(4) . . . . ?
N5 C18 C19 C20 -178.7(5) . . . . ?
C23 C18 C19 C20 -54.5(8) . . . . ?
C18 C19 C20 C21 57.0(8) . . . . ?
C19 C20 C21 C22 -56.4(8) . . . . ?
C20 C21 C22 C23 56.5(8) . . . . ?
C24 N6 C23 C22 -76.2(6) . . . . ?
Nd1 N6 C23 C22 162.8(4) . . . . ?
C24 N6 C23 C18 160.0(5) . . . . ?
Nd1 N6 C23 C18 39.0(6) . . . . ?
C21 C22 C23 N6 -177.7(5) . . . . ?
C21 C22 C23 C18 -54.6(7) . . . . ?
N5 C18 C23 N6 -58.3(7) . . . . ?
C19 C18 C23 N6 175.9(5) . . . . ?
N5 C18 C23 C22 178.0(5) . . . . ?
C19 C18 C23 C22 52.1(7) . . . . ?
C23 N6 C24 C25 -71.6(6) . . . . ?
Nd1 N6 C24 C25 53.4(5) . . . . ?
C29 N7 C25 C26 -0.1(8) . . . . ?
Nd1 N7 C25 C26 177.4(4) . . . . ?
C29 N7 C25 C24 178.2(5) . . . . ?
Nd1 N7 C25 C24 -4.3(7) . . . . ?
N6 C24 C25 N7 -34.5(7) . . . . ?
N6 C24 C25 C26 143.8(5) . . . . ?
N7 C25 C26 C27 -0.4(9) . . . . ?
C24 C25 C26 C27 -178.5(6) . . . . ?
C25 C26 C27 C28 -0.2(10) . . . . ?
C26 C27 C28 C29 1.1(10) . . . . ?
C25 N7 C29 C28 1.1(9) . . . . ?
Nd1 N7 C29 C28 -176.4(4) . . . . ?
C25 N7 C29 C30 -173.6(5) . . . . ?
Nd1 N7 C29 C30 8.9(7) . . . . ?
C27 C28 C29 N7 -1.6(9) . . . . ?
C27 C28 C29 C30 173.1(6) . . . . ?
C31 N8 C30 C29 163.1(6) . . . . ?
Nd1 N8 C30 C29 28.3(7) . . . . ?
N7 C29 C30 N8 -24.9(9) . . . . ?
C28 C29 C30 N8 160.3(6) . . . . ?
C30 N8 C31 C32 52.1(7) . . . . ?
Nd1 N8 C31 C32 -172.8(4) . . . . ?
C30 N8 C31 C36 175.5(5) . . . . ?
Nd1 N8 C31 C36 -49.5(6) . . . . ?
N8 C31 C32 C33 168.5(5) . . . . ?
C36 C31 C32 C33 47.7(7) . . . . ?
C31 C32 C33 C34 -52.6(7) . . . . ?
C32 C33 C34 C35 59.2(7) . . . . ?
C33 C34 C35 C36 -62.6(7) . . . . ?
C37 N9 C36 C35 72.6(6) . . . . ?
Nd1 N9 C36 C35 -167.9(4) . . . . ?
C37 N9 C36 C31 -162.9(5) . . . . ?
Nd1 N9 C36 C31 -43.4(5) . . . . ?
C34 C35 C36 N9 -178.7(5) . . . . ?
C34 C35 C36 C31 58.1(7) . . . . ?
N8 C31 C36 N9 60.4(6) . . . . ?
C32 C31 C36 N9 -175.5(5) . . . . ?
N8 C31 C36 C35 -174.3(5) . . . . ?
C32 C31 C36 C35 -50.2(7) . . . . ?
C36 N9 C37 C38 68.2(6) . . . . ?
Nd1 N9 C37 C38 -55.6(5) . . . . ?
C3 N1 C38 C39 2.0(9) . . . . ?
Nd1 N1 C38 C39 -172.7(4) . . . . ?
C3 N1 C38 C37 -175.4(5) . . . . ?
Nd1 N1 C38 C37 9.8(7) . . . . ?
N9 C37 C38 N1 32.6(7) . . . . ?
N9 C37 C38 C39 -144.8(6) . . . . ?
N1 C38 C39 C1 -1.9(9) . . . . ?
C37 C38 C39 C1 175.4(6) . . . . ?
C2 C1 C39 C38 0.3(9) . . . . ?
O10B Nd2 O11C N11 -68.7(3) . . . . ?
O15C Nd2 O11C N11 -10.0(6) . . . . ?
O14B Nd2 O11C N11 86.0(3) . . . . ?
O15B Nd2 O11C N11 -13.9(4) . . . . ?
O13C Nd2 O11C N11 121.3(3) . . . . ?
O12B Nd2 O11C N11 -145.3(3) . . . . ?
O14C Nd2 O11C N11 51.9(3) . . . . ?
O12C Nd2 O11C N11 161.1(3) . . . . ?
O13B Nd2 O11C N11 -177.4(3) . . . . ?
O10C Nd2 O11C N11 -94.0(3) . . . . ?
O11B Nd2 O11C N11 4.6(3) . . . . ?
O10B Nd2 O11B N11 79.8(3) . . . . ?
O15C Nd2 O11B N11 171.1(3) . . . . ?
O14B Nd2 O11B N11 -83.4(3) . . . . ?
O15B Nd2 O11B N11 157.4(3) . . . . ?
O13C Nd2 O11B N11 -105.2(3) . . . . ?
O12B Nd2 O11B N11 24.7(3) . . . . ?
O14C Nd2 O11B N11 -136.0(3) . . . . ?
O12C Nd2 O11B N11 -27.9(3) . . . . ?
O11C Nd2 O11B N11 -4.6(3) . . . . ?
O10C Nd2 O11B N11 96.5(3) . . . . ?
O15C Nd2 O10B N10 48.0(3) . . . . ?
O14B Nd2 O10B N10 -177.2(3) . . . . ?
O15B Nd2 O10B N10 86.4(3) . . . . ?
O13C Nd2 O10B N10 -2.4(7) . . . . ?
O12B Nd2 O10B N10 -73.5(3) . . . . ?
O14C Nd2 O10B N10 120.2(3) . . . . ?
O12C Nd2 O10B N10 -95.1(3) . . . . ?
O13B Nd2 O10B N10 -18.4(4) . . . . ?
O11C Nd2 O10B N10 -145.6(3) . . . . ?
O10C Nd2 O10B N10 2.7(3) . . . . ?
O11B Nd2 O10B N10 161.8(4) . . . . ?
O10B Nd2 O10C N10 -2.7(3) . . . . ?
O15C Nd2 O10C N10 -134.1(3) . . . . ?
O15B Nd2 O10C N10 -81.3(3) . . . . ?
O13C Nd2 O10C N10 175.9(3) . . . . ?
O12B Nd2 O10C N10 80.5(3) . . . . ?
O14C Nd2 O10C N10 -105.1(3) . . . . ?
O12C Nd2 O10C N10 101.8(3) . . . . ?
O13B Nd2 O10C N10 157.7(3) . . . . ?
O11C Nd2 O10C N10 29.2(3) . . . . ?
O11B Nd2 O10C N10 -22.6(3) . . . . ?
O10B Nd2 N14 O14A -173(2) . . . . ?
O15C Nd2 N14 O14A -66(2) . . . . ?
O14B Nd2 N14 O14A 95(2) . . . . ?
O15B Nd2 N14 O14A -116(2) . . . . ?
O13C Nd2 N14 O14A -1(2) . . . . ?
O12B Nd2 N14 O14A 76(2) . . . . ?
O14C Nd2 N14 O14A -101(2) . . . . ?
O12C Nd2 N14 O14A 62(2) . . . . ?
O13B Nd2 N14 O14A -5(2) . . . . ?
O11C Nd2 N14 O14A 129(2) . . . . ?
O10C Nd2 N14 O14A -85(2) . . . . ?
O11B Nd2 N14 O14A 175(2) . . . . ?
O10B Nd2 N14 O14C -72.2(4) . . . . ?
O15C Nd2 N14 O14C 34.2(4) . . . . ?
O14B Nd2 N14 O14C -164.4(6) . . . . ?
O15B Nd2 N14 O14C -15.4(4) . . . . ?
O13C Nd2 N14 O14C 99.8(4) . . . . ?
O12B Nd2 N14 O14C 176.2(3) . . . . ?
O12C Nd2 N14 O14C 162.7(4) . . . . ?
O13B Nd2 N14 O14C 96.0(4) . . . . ?
O11C Nd2 N14 O14C -130.4(4) . . . . ?
O10C Nd2 N14 O14C 15.2(6) . . . . ?
O11B Nd2 N14 O14C -84.4(4) . . . . ?
O10B Nd2 N14 O14B 92.2(4) . . . . ?
O15C Nd2 N14 O14B -161.4(4) . . . . ?
O15B Nd2 N14 O14B 149.0(4) . . . . ?
O13C Nd2 N14 O14B -95.8(4) . . . . ?
O12B Nd2 N14 O14B -19.4(4) . . . . ?
O14C Nd2 N14 O14B 164.4(6) . . . . ?
O12C Nd2 N14 O14B -32.9(4) . . . . ?
O13B Nd2 N14 O14B -99.6(3) . . . . ?
O11C Nd2 N14 O14B 34.0(3) . . . . ?
O10C Nd2 N14 O14B 179.6(3) . . . . ?
O11B Nd2 N14 O14B 80.0(3) . . . . ?
O12A N12 O12B Nd2 -175.0(5) . . . . ?
O12C N12 O12B Nd2 4.0(5) . . . . ?
O10B Nd2 O12B N12 -156.0(4) . . . . ?
O15C Nd2 O12B N12 112.1(3) . . . . ?
O14B Nd2 O12B N12 -29.0(4) . . . . ?
O15B Nd2 O12B N12 176.4(3) . . . . ?
O13C Nd2 O12B N12 38.0(3) . . . . ?
O14C Nd2 O12B N12 -15.1(6) . . . . ?
O12C Nd2 O12B N12 -2.3(3) . . . . ?
O13B Nd2 O12B N12 74.2(3) . . . . ?
O11C Nd2 O12B N12 -81.0(3) . . . . ?
O10C Nd2 O12B N12 151.2(4) . . . . ?
O11B Nd2 O12B N12 -104.4(3) . . . . ?
O12A N12 O12C Nd2 175.1(5) . . . . ?
O12B N12 O12C Nd2 -3.9(5) . . . . ?
O10B Nd2 O12C N12 29.5(4) . . . . ?
O15C Nd2 O12C N12 -101.9(3) . . . . ?
O14B Nd2 O12C N12 155.8(4) . . . . ?
O13C Nd2 O12C N12 -135.0(3) . . . . ?
O12B Nd2 O12C N12 2.3(3) . . . . ?
O14C Nd2 O12C N12 177.9(3) . . . . ?
O13B Nd2 O12C N12 -81.7(3) . . . . ?
O11C Nd2 O12C N12 81.1(3) . . . . ?
O10C Nd2 O12C N12 -23.9(4) . . . . ?
O11B Nd2 O12C N12 99.8(3) . . . . ?
O10B Nd2 N15 O15A 139.6(19) . . . . ?
O15C Nd2 N15 O15A -97.1(19) . . . . ?
O14B Nd2 N15 O15A 6.7(19) . . . . ?
O15B Nd2 N15 O15A 99(2) . . . . ?
O13C Nd2 N15 O15A -53.9(19) . . . . ?
O12B Nd2 N15 O15A -162.3(18) . . . . ?
O14C Nd2 N15 O15A 8.7(18) . . . . ?
O12C Nd2 N15 O15A -72(2) . . . . ?
O13B Nd2 N15 O15A -102.8(19) . . . . ?
O11C Nd2 N15 O15A 84.6(19) . . . . ?
O10C Nd2 N15 O15A -173.5(19) . . . . ?
O11B Nd2 N15 O15A 75.6(19) . . . . ?
O10B Nd2 N15 O15B 41.0(3) . . . . ?
O15C Nd2 N15 O15B 164.3(5) . . . . ?
O14B Nd2 N15 O15B -92.0(3) . . . . ?
O13C Nd2 N15 O15B -152.5(3) . . . . ?
O12B Nd2 N15 O15B 99.1(4) . . . . ?
O14C Nd2 N15 O15B -89.9(3) . . . . ?
O12C Nd2 N15 O15B -170.8(3) . . . . ?
O13B Nd2 N15 O15B 158.5(3) . . . . ?
O11C Nd2 N15 O15B -14.1(4) . . . . ?
O10C Nd2 N15 O15B 87.9(3) . . . . ?
O11B Nd2 N15 O15B -23.0(3) . . . . ?
O10B Nd2 N15 O15C -123.3(3) . . . . ?
O14B Nd2 N15 O15C 103.8(3) . . . . ?
O15B Nd2 N15 O15C -164.3(5) . . . . ?
O13C Nd2 N15 O15C 43.2(3) . . . . ?
O12B Nd2 N15 O15C -65.2(4) . . . . ?
O14C Nd2 N15 O15C 105.8(3) . . . . ?
O12C Nd2 N15 O15C 24.9(5) . . . . ?
O13B Nd2 N15 O15C -5.7(3) . . . . ?
O11C Nd2 N15 O15C -178.3(3) . . . . ?
O10C Nd2 N15 O15C -76.4(3) . . . . ?
O11B Nd2 N15 O15C 172.7(3) . . . . ?
O13A N13 O13C Nd2 167.5(5) . . . . ?
O13B N13 O13C Nd2 -11.7(5) . . . . ?
O10B Nd2 O13C N13 -12.2(7) . . . . ?
O15C Nd2 O13C N13 -66.0(3) . . . . ?
O14B Nd2 O13C N13 163.4(4) . . . . ?
O15B Nd2 O13C N13 -96.1(3) . . . . ?
O12B Nd2 O13C N13 54.7(3) . . . . ?
O14C Nd2 O13C N13 -141.4(4) . . . . ?
O12C Nd2 O13C N13 86.7(3) . . . . ?
O13B Nd2 O13C N13 6.6(3) . . . . ?
O11C Nd2 O13C N13 126.5(3) . . . . ?
O10C Nd2 O13C N13 -16.5(4) . . . . ?
O11B Nd2 O13C N13 -173.7(3) . . . . ?
O13A N13 O13B Nd2 -167.8(5) . . . . ?
O13C N13 O13B Nd2 11.4(5) . . . . ?
O10B Nd2 O13B N13 168.3(3) . . . . ?
O15C Nd2 O13B N13 77.7(3) . . . . ?
O14B Nd2 O13B N13 -28.5(3) . . . . ?
O15B Nd2 O13B N13 90.0(3) . . . . ?
O13C Nd2 O13B N13 -6.5(3) . . . . ?
O12B Nd2 O13B N13 -137.1(3) . . . . ?
O14C Nd2 O13B N13 23.7(3) . . . . ?
O12C Nd2 O13B N13 -84.7(3) . . . . ?
O11C Nd2 O13B N13 -106.0(3) . . . . ?
O10C Nd2 O13B N13 151.7(3) . . . . ?
Nd2 O11C N11 O11A 171.6(4) . . . . ?
Nd2 O11C N11 O11B -8.3(5) . . . . ?
Nd2 O11B N11 O11A -171.8(5) . . . . ?
Nd2 O11B N11 O11C 8.1(5) . . . . ?
O14A N14 O14C Nd2 165.5(5) . . . . ?
O14B N14 O14C Nd2 -15.3(6) . . . . ?
O10B Nd2 O14C N14 126.2(3) . . . . ?
O15C Nd2 O14C N14 -142.8(4) . . . . ?
O14B Nd2 O14C N14 8.6(3) . . . . ?
O15B Nd2 O14C N14 162.6(4) . . . . ?
O13C Nd2 O14C N14 -67.0(3) . . . . ?
O12B Nd2 O14C N14 -8.4(7) . . . . ?
O12C Nd2 O14C N14 -18.9(4) . . . . ?
O13B Nd2 O14C N14 -91.7(4) . . . . ?
O11C Nd2 O14C N14 51.9(4) . . . . ?
O10C Nd2 O14C N14 -171.6(3) . . . . ?
O11B Nd2 O14C N14 87.2(4) . . . . ?
O14A N14 O14B Nd2 -165.1(5) . . . . ?
O14C N14 O14B Nd2 15.6(6) . . . . ?
O10B Nd2 O14B N14 -111.2(4) . . . . ?
O15C Nd2 O14B N14 20.2(4) . . . . ?
O15B Nd2 O14B N14 -32.6(4) . . . . ?
O13C Nd2 O14B N14 70.2(3) . . . . ?
O12B Nd2 O14B N14 165.7(3) . . . . ?
O14C Nd2 O14B N14 -8.6(3) . . . . ?
O12C Nd2 O14B N14 144.3(4) . . . . ?
O13B Nd2 O14B N14 88.5(4) . . . . ?
O11C Nd2 O14B N14 -143.0(4) . . . . ?
O11B Nd2 O14B N14 -91.1(4) . . . . ?
Nd2 O10C N10 O10A -174.1(5) . . . . ?
Nd2 O10C N10 O10B 4.5(5) . . . . ?
Nd2 O10B N10 O10A 173.9(4) . . . . ?
Nd2 O10B N10 O10C -4.8(5) . . . . ?
O15A N15 O15C Nd2 163.3(5) . . . . ?
O15B N15 O15C Nd2 -15.0(5) . . . . ?
O10B Nd2 O15C N15 58.8(3) . . . . ?
O14B Nd2 O15C N15 -85.6(3) . . . . ?
O15B Nd2 O15C N15 8.7(3) . . . . ?
O13C Nd2 O15C N15 -132.9(3) . . . . ?
O12B Nd2 O15C N15 133.1(3) . . . . ?
O14C Nd2 O15C N15 -62.5(3) . . . . ?
O12C Nd2 O15C N15 -165.5(3) . . . . ?
O13B Nd2 O15C N15 173.6(3) . . . . ?
O11C Nd2 O15C N15 4.0(6) . . . . ?
O10C Nd2 O15C N15 94.3(3) . . . . ?
O11B Nd2 O15C N15 -8.1(4) . . . . ?
O15A N15 O15B Nd2 -163.5(5) . . . . ?
O15C N15 O15B Nd2 14.8(5) . . . . ?
O10B Nd2 O15B N15 -135.8(3) . . . . ?
O15C Nd2 O15B N15 -8.7(3) . . . . ?
O14B Nd2 O15B N15 96.3(3) . . . . ?
O13C Nd2 O15B N15 29.1(3) . . . . ?
O12B Nd2 O15B N15 -108.2(3) . . . . ?
O14C Nd2 O15B N15 75.9(3) . . . . ?
O13B Nd2 O15B N15 -23.2(3) . . . . ?
O11C Nd2 O15B N15 170.0(3) . . . . ?
O10C Nd2 O15B N15 -83.9(3) . . . . ?
O11B Nd2 O15B N15 155.3(3) . . . . ?
